data_1561635
loop_
_publ_author_name
'Samo\<lov\'a, Erika'
'Dehno Khalaji, Aliakbar'
'Eigner, V\'aclav'

_publ_section_title
;
 4-(Diphenylmethoxy)-3-ethoxybenzaldehyde
;
_journal_coeditor_code HB4378
_journal_issue 4
_journal_name_full IUCrData
_journal_page_first x210356
_journal_paper_doi 10.1107/S2414314621003564
_journal_volume 6
_journal_year 2021
_chemical_formula_iupac 'C22 H20 O3'
_chemical_formula_moiety 'C22 H20 O3'
_chemical_formula_sum 'C22 H20 O3'
_chemical_formula_weight 332.4
_chemical_name_systematic
;
4-(Diphenylmethoxy)-3-ethoxybenzaldehyde
;
_space_group_IT_number 61
_space_group_name_Hall '-P 2ac 2ab'
_space_group_name_H-M_alt 'P b c a'
_symmetry_cell_setting orthorhombic
_symmetry_space_group_name_Hall '-P 2ac 2ab'
_symmetry_space_group_name_H-M 'P b c a'
_cell_angle_alpha 90
_cell_angle_beta 90
_cell_angle_gamma 90
_cell_formula_units_Z 8
_cell_length_a 8.1123(4)
_cell_length_b 15.8713(9)
_cell_length_c 27.6155(14)
_cell_measurement_reflns_used 4539
_cell_measurement_temperature 120.00(10)
_cell_measurement_theta_max 29.18
_cell_measurement_theta_min 3.86
_cell_volume 3555.6(3)
_computing_cell_refinement
;
CrysalisPro (Rigaku OD, 2015)
;
_computing_data_collection
;
CrysalisPro (Rigaku OD, 2015)
;
_computing_data_reduction
;
CrysalisPro (Rigaku OD, 2015)
;
_computing_molecular_graphics
;
DIAMOND (Brandenburg, 1999)
;
_computing_structure_refinement
;
Jana2006 (Pet\<r\'i\<cek et al., 2014)
;
_computing_structure_solution
;
Superflip (Palatinus & Chapuis, (2007)
;
_diffrn_ambient_temperature 120
_diffrn_detector 'CCD plate'
_diffrn_detector_area_resol_mean 5.1783
_diffrn_measured_fraction_theta_full 0.98
_diffrn_measured_fraction_theta_max 0.89
_diffrn_measurement_device 'four-circle diffractometer'
_diffrn_measurement_device_type 'Rigaku Oxford Diffraction Xcalibur, AtlasS2, Gemini ultra'
_diffrn_measurement_method '\w scans'
_diffrn_radiation_monochromator graphite
_diffrn_radiation_probe x-ray
_diffrn_radiation_source 'X-ray tube'
_diffrn_radiation_type 'Mo K\a'
_diffrn_radiation_wavelength 0.71073
_diffrn_reflns_av_R_equivalents 0.0282
_diffrn_reflns_av_unetI/netI 0.0266
_diffrn_reflns_limit_h_max 8
_diffrn_reflns_limit_h_min -11
_diffrn_reflns_limit_k_max 20
_diffrn_reflns_limit_k_min -20
_diffrn_reflns_limit_l_max 37
_diffrn_reflns_limit_l_min -37
_diffrn_reflns_number 16215
_diffrn_reflns_theta_full 27.84
_diffrn_reflns_theta_max 29.62
_diffrn_reflns_theta_min 3.59
_diffrn_source 'Enhance (Mo) X-ray Source'
_exptl_absorpt_coefficient_mu 0.082
_exptl_absorpt_correction_T_max 0.982
_exptl_absorpt_correction_T_min 0.958
_exptl_absorpt_correction_type analytical
_exptl_absorpt_process_details
;
(CrysalisPro; Rigaku OD, 2015)
;
_exptl_crystal_colour colourless
_exptl_crystal_density_diffrn 1.2419
_exptl_crystal_description plate
_exptl_crystal_F_000 1408
_exptl_crystal_size_max 0.831
_exptl_crystal_size_mid 0.321
_exptl_crystal_size_min 0.264
_refine_diff_density_max 0.22
_refine_diff_density_min -0.20
_refine_ls_extinction_coef 13E3(2)
_refine_ls_extinction_method
;
B-C type 1 Gaussian isotropic
[Becker, P. J. & Coppens, P. (1974). <i>Acta Cryst.</i> A<b>30</b>, 129--147]
;
_refine_ls_goodness_of_fit_gt 1.5413
_refine_ls_goodness_of_fit_ref 1.4369
_refine_ls_hydrogen_treatment constr
_refine_ls_number_constraints 80
_refine_ls_number_parameters 227
_refine_ls_number_reflns 4454
_refine_ls_number_restraints 0
_refine_ls_R_factor_all 0.0612
_refine_ls_R_factor_gt 0.0402
_refine_ls_shift/su_max 0.0004
_refine_ls_shift/su_mean 0.0000
_refine_ls_structure_factor_coef Fsqd
_refine_ls_weighting_details w=1/(\s^2^(I)+0.0016I^2^)
_refine_ls_weighting_scheme sigma
_refine_ls_wR_factor_gt 0.0973
_refine_ls_wR_factor_ref 0.1065
_reflns_number_gt 3284
_reflns_number_total 4454
_reflns_threshold_expression I>3\s(I)
_cod_data_source_file hb4378sup1.cif
_cod_data_source_block I
_cod_original_sg_symbol_Hall '-P -2xab;-2ybc;-2zac'
_cod_database_code 1561635

loop_
_space_group_symop_id
_space_group_symop_operation_xyz
1 x,y,z
2 -x+1/2,-y,z+1/2
3 -x,y+1/2,-z+1/2
4 x+1/2,-y+1/2,-z
5 -x,-y,-z
6 x+1/2,y,-z+1/2
7 x,-y+1/2,z+1/2
8 -x+1/2,y+1/2,z

loop_
_atom_site_type_symbol
_atom_site_label
_atom_site_fract_x
_atom_site_fract_y
_atom_site_fract_z
_atom_site_U_iso_or_equiv
_atom_site_adp_type
_atom_site_calc_flag
_atom_site_refinement_flags
_atom_site_occupancy
_atom_site_site_symmetry_multiplicity
_atom_site_disorder_assembly
_atom_site_disorder_group
O O1 0.34686(10) 0.62710(5) 0.13059(3) 0.0193(2) Uani d . 1 8 . .
O O2 0.52510(10) 0.49847(5) 0.11100(3) 0.0203(2) Uani d . 1 8 . .
O O3 0.64458(13) 0.36127(6) 0.27937(3) 0.0385(3) Uani d . 1 8 . .
C C1 0.38844(13) 0.57930(7) 0.16975(4) 0.0170(3) Uani d . 1 8 . .
C C2 0.48965(13) 0.50922(7) 0.15898(4) 0.0170(3) Uani d . 1 8 . .
C C3 0.54565(14) 0.45894(7) 0.19596(4) 0.0195(3) Uani d . 1 8 . .
C C4 0.50097(14) 0.47681(7) 0.24410(4) 0.0205(3) Uani d . 1 8 . .
C C5 0.40159(14) 0.54531(8) 0.25426(4) 0.0206(3) Uani d . 1 8 . .
C C6 0.34409(14) 0.59647(8) 0.21712(4) 0.0198(3) Uani d . 1 8 . .
C C7 0.27297(14) 0.70813(7) 0.13914(4) 0.0171(3) Uani d . 1 8 . .
C C8 0.32021(13) 0.76454(7) 0.09687(4) 0.0178(3) Uani d . 1 8 . .
C C9 0.39897(15) 0.73419(8) 0.05577(4) 0.0261(4) Uani d . 1 8 . .
C C10 0.43962(18) 0.78854(9) 0.01835(5) 0.0326(4) Uani d . 1 8 . .
C C11 0.40310(16) 0.87355(9) 0.02180(5) 0.0297(4) Uani d . 1 8 . .
C C12 0.32477(15) 0.90430(9) 0.06254(5) 0.0261(4) Uani d . 1 8 . .
C C13 0.28374(14) 0.85001(8) 0.10003(4) 0.0218(4) Uani d . 1 8 . .
C C14 0.08714(14) 0.70028(7) 0.14420(4) 0.0177(3) Uani d . 1 8 . .
C C15 -0.00177(15) 0.65479(8) 0.11019(5) 0.0256(4) Uani d . 1 8 . .
C C16 -0.17290(16) 0.65229(9) 0.11241(5) 0.0322(4) Uani d . 1 8 . .
C C17 -0.25477(16) 0.69522(8) 0.14866(5) 0.0298(4) Uani d . 1 8 . .
C C18 -0.16734(15) 0.73910(8) 0.18332(5) 0.0250(4) Uani d . 1 8 . .
C C19 0.00414(14) 0.74156(7) 0.18104(4) 0.0199(3) Uani d . 1 8 . .
C C20 0.63310(15) 0.43012(8) 0.09834(4) 0.0245(4) Uani d . 1 8 . .
C C21 0.64587(17) 0.42893(9) 0.04403(5) 0.0316(4) Uani d . 1 8 . .
C C22 0.55991(16) 0.42412(8) 0.28389(5) 0.0275(4) Uani d . 1 8 . .
H H1c3 0.615307 0.411587 0.188954 0.0233 Uiso d . 1 8 . .
H H1c5 0.37214 0.557585 0.287186 0.0248 Uiso d . 1 8 . .
H H1c6 0.273891 0.643544 0.22428 0.0237 Uiso d . 1 8 . .
H H1c7 0.312056 0.732024 0.168939 0.0205 Uiso d . 1 8 . .
H H1c9 0.425323 0.675383 0.053266 0.0313 Uiso d . 1 8 . .
H H1c10 0.493341 0.767159 -0.010079 0.0391 Uiso d . 1 8 . .
H H1c11 0.432179 0.911071 -0.004095 0.0357 Uiso d . 1 8 . .
H H1c12 0.298754 0.963157 0.06492 0.0313 Uiso d . 1 8 . .
H H1c13 0.22977 0.871597 0.128373 0.0261 Uiso d . 1 8 . .
H H1c15 0.055107 0.624903 0.085003 0.0307 Uiso d . 1 8 . .
H H1c16 -0.23405 0.620772 0.088795 0.0386 Uiso d . 1 8 . .
H H1c17 -0.373047 0.694527 0.149741 0.0357 Uiso d . 1 8 . .
H H1c18 -0.224467 0.767824 0.208906 0.0301 Uiso d . 1 8 . .
H H1c19 0.065108 0.772039 0.205141 0.0239 Uiso d . 1 8 . .
H H1c20 0.586452 0.377955 0.10939 0.0294 Uiso d . 1 8 . .
H H2c20 0.740136 0.439896 0.112063 0.0294 Uiso d . 1 8 . .
H H1c21 0.719041 0.384571 0.034222 0.0379 Uiso d . 1 8 . .
H H2c21 0.538733 0.419448 0.030313 0.0379 Uiso d . 1 8 . .
H H3c21 0.687979 0.482033 0.032892 0.0379 Uiso d . 1 8 . .
H H1c22 0.529438 0.440345 0.316162 0.033 Uiso d . 1 8 . .

loop_
_atom_site_aniso_label
_atom_site_aniso_U_11
_atom_site_aniso_U_22
_atom_site_aniso_U_33
_atom_site_aniso_U_12
_atom_site_aniso_U_13
_atom_site_aniso_U_23
_atom_site_aniso_type_symbol
O1 0.0248(4) 0.0172(4) 0.0158(4) 0.0056(3) -0.0024(3) 0.0000(3) O
O2 0.0249(4) 0.0180(4) 0.0180(4) 0.0037(3) 0.0006(3) -0.0005(3) O
O3 0.0567(6) 0.0310(6) 0.0277(5) 0.0151(5) -0.0056(4) 0.0064(4) O
C1 0.0164(5) 0.0162(6) 0.0185(6) -0.0025(5) -0.0032(4) 0.0020(4) C
C2 0.0181(5) 0.0164(6) 0.0165(5) -0.0037(5) -0.0010(4) -0.0009(4) C
C3 0.0207(6) 0.0160(6) 0.0217(6) -0.0001(5) -0.0018(5) 0.0006(4) C
C4 0.0219(6) 0.0190(6) 0.0205(6) -0.0036(5) -0.0029(5) 0.0032(5) C
C5 0.0220(6) 0.0219(6) 0.0180(6) -0.0037(5) -0.0007(5) 0.0006(5) C
C6 0.0188(5) 0.0197(6) 0.0208(6) 0.0006(5) 0.0000(4) -0.0005(5) C
C7 0.0197(6) 0.0151(6) 0.0164(5) 0.0019(5) -0.0028(4) -0.0022(4) C
C8 0.0143(5) 0.0208(6) 0.0182(5) -0.0004(5) -0.0042(4) 0.0004(4) C
C9 0.0328(7) 0.0224(7) 0.0230(6) 0.0036(6) 0.0031(5) 0.0003(5) C
C10 0.0405(8) 0.0327(8) 0.0245(7) 0.0045(6) 0.0101(6) 0.0017(6) C
C11 0.0326(7) 0.0299(7) 0.0267(7) -0.0012(6) 0.0039(5) 0.0093(6) C
C12 0.0280(6) 0.0200(7) 0.0304(7) 0.0006(5) -0.0002(5) 0.0033(5) C
C13 0.0218(6) 0.0211(6) 0.0225(6) 0.0012(5) 0.0008(5) -0.0010(5) C
C14 0.0190(5) 0.0145(6) 0.0195(6) -0.0008(5) -0.0033(4) 0.0050(4) C
C15 0.0268(7) 0.0270(7) 0.0230(7) -0.0037(5) -0.0032(5) -0.0009(5) C
C16 0.0279(7) 0.0352(8) 0.0335(8) -0.0112(6) -0.0109(6) 0.0019(6) C
C17 0.0178(6) 0.0313(7) 0.0402(7) -0.0048(6) -0.0016(5) 0.0120(6) C
C18 0.0234(6) 0.0210(6) 0.0307(7) 0.0010(5) 0.0053(5) 0.0076(5) C
C19 0.0222(6) 0.0167(6) 0.0208(6) -0.0010(5) -0.0011(5) 0.0029(5) C
C20 0.0256(6) 0.0223(6) 0.0257(6) 0.0064(5) 0.0022(5) -0.0009(5) C
C21 0.0347(7) 0.0333(8) 0.0267(7) 0.0066(6) 0.0065(6) -0.0034(6) C
C22 0.0347(7) 0.0257(7) 0.0221(7) 0.0013(6) -0.0025(5) 0.0035(5) C

loop_
_atom_type_symbol
_atom_type_scat_dispersion_real
_atom_type_scat_dispersion_imag
_atom_type_scat_source
C 0.0033 0.0016 'International Tables Vol C tables 4.2.6.8 and 6.1.1.1'
H 0.0000 0.0000 'International Tables Vol C tables 4.2.6.8 and 6.1.1.1'
O 0.0106 0.0060 'International Tables Vol C tables 4.2.6.8 and 6.1.1.1'

loop_
_exptl_crystal_face_index_h
_exptl_crystal_face_index_k
_exptl_crystal_face_index_l
_exptl_crystal_face_perp_dist
? ? ? ?

loop_
_geom_angle_atom_site_label_1
_geom_angle_atom_site_label_2
_geom_angle_atom_site_label_3
_geom_angle_site_symmetry_1
_geom_angle_site_symmetry_2
_geom_angle_site_symmetry_3
_geom_angle
_geom_angle_publ_flag
C1 O1 C7 . . . 118.07(8) ?
C2 O2 C20 . . . 117.29(9) ?
O1 C1 C2 . . . 114.48(9) ?
O1 C1 C6 . . . 125.17(10) ?
C2 C1 C6 . . . 120.32(10) ?
O2 C2 C1 . . . 115.12(9) ?
O2 C2 C3 . . . 125.37(10) ?
C1 C2 C3 . . . 119.51(10) ?
C2 C3 C4 . . . 120.02(10) ?
C2 C3 H1c3 . . . 119.99 ?
C4 C3 H1c3 . . . 119.99 ?
C3 C4 C5 . . . 120.07(11) ?
C3 C4 C22 . . . 120.72(11) ?
C5 C4 C22 . . . 119.22(11) ?
C4 C5 C6 . . . 120.37(11) ?
C4 C5 H1c5 . . . 119.81 ?
C6 C5 H1c5 . . . 119.81 ?
C1 C6 C5 . . . 119.71(11) ?
C1 C6 H1c6 . . . 120.14 ?
C5 C6 H1c6 . . . 120.14 ?
O1 C7 C8 . . . 107.20(8) ?
O1 C7 C14 . . . 110.82(9) ?
O1 C7 H1c7 . . . 110.86 ?
C8 C7 C14 . . . 111.65(9) ?
C8 C7 H1c7 . . . 110.01 ?
C14 C7 H1c7 . . . 106.34 ?
C7 C8 C9 . . . 122.61(10) ?
C7 C8 C13 . . . 118.21(10) ?
C9 C8 C13 . . . 119.18(11) ?
C8 C9 C10 . . . 120.17(12) ?
C8 C9 H1c9 . . . 119.91 ?
C10 C9 H1c9 . . . 119.91 ?
C9 C10 C11 . . . 120.28(12) ?
C9 C10 H1c10 . . . 119.86 ?
C11 C10 H1c10 . . . 119.86 ?
C10 C11 C12 . . . 119.93(12) ?
C10 C11 H1c11 . . . 120.04 ?
C12 C11 H1c11 . . . 120.04 ?
C11 C12 C13 . . . 119.91(12) ?
C11 C12 H1c12 . . . 120.04 ?
C13 C12 H1c12 . . . 120.04 ?
C8 C13 C12 . . . 120.52(11) ?
C8 C13 H1c13 . . . 119.74 ?
C12 C13 H1c13 . . . 119.74 ?
C7 C14 C15 . . . 119.76(10) ?
C7 C14 C19 . . . 120.76(10) ?
C15 C14 C19 . . . 119.40(10) ?
C14 C15 C16 . . . 120.29(12) ?
C14 C15 H1c15 . . . 119.86 ?
C16 C15 H1c15 . . . 119.86 ?
C15 C16 C17 . . . 119.88(12) ?
C15 C16 H1c16 . . . 120.06 ?
C17 C16 H1c16 . . . 120.06 ?
C16 C17 C18 . . . 120.30(12) ?
C16 C17 H1c17 . . . 119.85 ?
C18 C17 H1c17 . . . 119.85 ?
C17 C18 C19 . . . 119.70(11) ?
C17 C18 H1c18 . . . 120.15 ?
C19 C18 H1c18 . . . 120.15 ?
C14 C19 C18 . . . 120.39(11) ?
C14 C19 H1c19 . . . 119.8 ?
C18 C19 H1c19 . . . 119.8 ?
O2 C20 C21 . . . 107.10(10) ?
O2 C20 H1c20 . . . 109.47 ?
O2 C20 H2c20 . . . 109.47 ?
C21 C20 H1c20 . . . 109.47 ?
C21 C20 H2c20 . . . 109.47 ?
H1c20 C20 H2c20 . . . 111.74 ?
C20 C21 H1c21 . . . 109.47 ?
C20 C21 H2c21 . . . 109.47 ?
C20 C21 H3c21 . . . 109.47 ?
H1c21 C21 H2c21 . . . 109.47 ?
H1c21 C21 H3c21 . . . 109.47 ?
H2c21 C21 H3c21 . . . 109.47 ?
O3 C22 C4 . . . 125.21(12) ?
O3 C22 H1c22 . . . 117.39 ?
C4 C22 H1c22 . . . 117.4 ?

loop_
_geom_bond_atom_site_label_1
_geom_bond_atom_site_label_2
_geom_bond_site_symmetry_1
_geom_bond_site_symmetry_2
_geom_bond_distance
_geom_bond_publ_flag
O1 C1 . . 1.3632(13) ?
O1 C7 . . 1.4380(13) ?
O2 C2 . . 1.3662(13) ?
O2 C20 . . 1.4377(14) ?
O3 C22 . . 1.2174(16) ?
C1 C2 . . 1.4142(15) ?
C1 C6 . . 1.3838(16) ?
C2 C3 . . 1.3736(16) ?
C3 C4 . . 1.4067(16) ?
C3 H1c3 . . 0.96 ?
C4 C5 . . 1.3821(16) ?
C4 C22 . . 1.4614(17) ?
C5 C6 . . 1.3892(16) ?
C5 H1c5 . . 0.96 ?
C6 H1c6 . . 0.96 ?
C7 C8 . . 1.5202(16) ?
C7 C14 . . 1.5192(16) ?
C7 H1c7 . . 0.96 ?
C8 C9 . . 1.3885(17) ?
C8 C13 . . 1.3911(17) ?
C9 C10 . . 1.3865(18) ?
C9 H1c9 . . 0.96 ?
C10 C11 . . 1.3843(19) ?
C10 H1c10 . . 0.96 ?
C11 C12 . . 1.3813(18) ?
C11 H1c11 . . 0.96 ?
C12 C13 . . 1.3873(18) ?
C12 H1c12 . . 0.96 ?
C13 H1c13 . . 0.96 ?
C14 C15 . . 1.3870(17) ?
C14 C19 . . 1.3845(16) ?
C15 C16 . . 1.3902(18) ?
C15 H1c15 . . 0.96 ?
C16 C17 . . 1.3809(19) ?
C16 H1c16 . . 0.96 ?
C17 C18 . . 1.3807(18) ?
C17 H1c17 . . 0.96 ?
C18 C19 . . 1.3931(17) ?
C18 H1c18 . . 0.96 ?
C19 H1c19 . . 0.96 ?
C20 C21 . . 1.5034(17) ?
C20 H1c20 . . 0.96 ?
C20 H2c20 . . 0.96 ?
C21 H1c21 . . 0.96 ?
C21 H2c21 . . 0.96 ?
C21 H3c21 . . 0.96 ?
C22 H1c22 . . 0.96 ?

loop_
_geom_hbond_atom_site_label_D
_geom_hbond_atom_site_label_H
_geom_hbond_atom_site_label_A
_geom_hbond_site_symmetry_D
_geom_hbond_site_symmetry_H
_geom_hbond_site_symmetry_A
_geom_hbond_distance_DH
_geom_hbond_distance_HA
_geom_hbond_distance_DA
_geom_hbond_angle_DHA
_geom_hbond_publ_flag
C7 H1c7 O3 . . 3_655 0.96 2.52 3.3794(15) 148 y
C17 H1c17 O1 . . 1_455 0.96 2.57 3.4440(15) 152 y
C18 H1c18 O3 . . 8_555 0.96 2.53 3.2906(16) 136 y

loop_
_geom_torsion_atom_site_label_1
_geom_torsion_atom_site_label_2
_geom_torsion_atom_site_label_3
_geom_torsion_atom_site_label_4
_geom_torsion_site_symmetry_1
_geom_torsion_site_symmetry_2
_geom_torsion_site_symmetry_3
_geom_torsion_site_symmetry_4
_geom_torsion
_geom_torsion_publ_flag
? ? ? ? ? ? ? ? ? ?

loop_
_restr_angle_atom_site_label_1
_restr_angle_site_symmetry_1
_restr_angle_atom_site_label_2
_restr_angle_site_symmetry_2
_restr_angle_atom_site_label_3
_restr_angle_site_symmetry_3
_restr_angle_target
_restr_angle_target_weight_param
? ? ? ? ? ? ? ?

loop_
_restr_distance_atom_site_label_1
_restr_distance_site_symmetry_1
_restr_distance_atom_site_label_2
_restr_distance_site_symmetry_2
_restr_distance_target
_restr_distance_target_weight_param
? ? ? ? ? ?

loop_
_restr_equal_angle_atom_site_label_1
_restr_equal_angle_site_symmetry_1
_restr_equal_angle_atom_site_label_2
_restr_equal_angle_site_symmetry_2
_restr_equal_angle_atom_site_label_3
_restr_equal_angle_site_symmetry_3
_restr_equal_angle_class_class_id
_restr_equal_angle_class_target_weight_param
? ? ? ? ? ? ? ?

loop_
_restr_equal_distance_atom_site_label_1
_restr_equal_distance_site_symmetry_1
_restr_equal_distance_atom_site_label_2
_restr_equal_distance_site_symmetry_2
_restr_equal_distance_class_class_id
_restr_equal_distance_class_target_weight_param
? ? ? ? ? ?

loop_
_restr_equal_torsion_atom_site_label_1
_restr_equal_torsion_site_symmetry_1
_restr_equal_torsion_atom_site_label_2
_restr_equal_torsion_site_symmetry_2
_restr_equal_torsion_atom_site_label_3
_restr_equal_torsion_site_symmetry_3
_restr_equal_torsion_atom_site_label_4
_restr_equal_torsion_site_symmetry_4
_restr_equal_torsion_class_class_id
_restr_equal_torsion_class_target_weight_param
? ? ? ? ? ? ? ? ? ?

loop_
_restr_torsion_atom_site_label_1
_restr_torsion_site_symmetry_1
_restr_torsion_atom_site_label_2
_restr_torsion_site_symmetry_2
_restr_torsion_atom_site_label_3
_restr_torsion_site_symmetry_3
_restr_torsion_atom_site_label_4
_restr_torsion_site_symmetry_4
_restr_torsion_angle_target
_restr_torsion_weight_param
? ? ? ? ? ? ? ? ? ?

loop_
_twin_individual_id
_twin_individual_mass_fraction_refined
_twin_individual_twin_matrix_11
_twin_individual_twin_matrix_12
_twin_individual_twin_matrix_13
_twin_individual_twin_matrix_21
_twin_individual_twin_matrix_22
_twin_individual_twin_matrix_23
_twin_individual_twin_matrix_31
_twin_individual_twin_matrix_32
_twin_individual_twin_matrix_33
? ? ? ? ? ? ? ? ? ? ?

loop_
_jana_atom_site_adp_c_label
_jana_atom_site_adp_c_type_symbol
_jana_atom_site_adp_c_111
_jana_atom_site_adp_c_112
_jana_atom_site_adp_c_113
_jana_atom_site_adp_c_122
_jana_atom_site_adp_c_123
_jana_atom_site_adp_c_133
_jana_atom_site_adp_c_222
_jana_atom_site_adp_c_223
_jana_atom_site_adp_c_233
_jana_atom_site_adp_c_333
? ? ? ? ? ? ? ? ? ? ? ?

loop_
_jana_atom_site_adp_d_label
_jana_atom_site_adp_d_type_symbol
_jana_atom_site_adp_d_1111
_jana_atom_site_adp_d_1112
_jana_atom_site_adp_d_1113
_jana_atom_site_adp_d_1122
_jana_atom_site_adp_d_1123
_jana_atom_site_adp_d_1133
_jana_atom_site_adp_d_1222
_jana_atom_site_adp_d_1223
_jana_atom_site_adp_d_1233
_jana_atom_site_adp_d_1333
_jana_atom_site_adp_d_2222
_jana_atom_site_adp_d_2223
_jana_atom_site_adp_d_2233
_jana_atom_site_adp_d_2333
_jana_atom_site_adp_d_3333
? ? ? ? ? ? ? ? ? ? ? ? ? ? ? ? ?

loop_
_jana_atom_site_adp_e_label
_jana_atom_site_adp_e_type_symbol
_jana_atom_site_adp_e_11111
_jana_atom_site_adp_e_11112
_jana_atom_site_adp_e_11113
_jana_atom_site_adp_e_11122
_jana_atom_site_adp_e_11123
_jana_atom_site_adp_e_11133
_jana_atom_site_adp_e_11222
_jana_atom_site_adp_e_11223
_jana_atom_site_adp_e_11233
_jana_atom_site_adp_e_11333
_jana_atom_site_adp_e_12222
_jana_atom_site_adp_e_12223
_jana_atom_site_adp_e_12233
_jana_atom_site_adp_e_12333
_jana_atom_site_adp_e_13333
_jana_atom_site_adp_e_22222
_jana_atom_site_adp_e_22223
_jana_atom_site_adp_e_22233
_jana_atom_site_adp_e_22333
_jana_atom_site_adp_e_23333
_jana_atom_site_adp_e_33333
? ? ? ? ? ? ? ? ? ? ? ? ? ? ? ? ? ? ? ? ? ? ?

loop_
_jana_atom_site_adp_f_label
_jana_atom_site_adp_f_type_symbol
_jana_atom_site_adp_f_111111
_jana_atom_site_adp_f_111112
_jana_atom_site_adp_f_111113
_jana_atom_site_adp_f_111122
_jana_atom_site_adp_f_111123
_jana_atom_site_adp_f_111133
_jana_atom_site_adp_f_111222
_jana_atom_site_adp_f_111223
_jana_atom_site_adp_f_111233
_jana_atom_site_adp_f_111333
_jana_atom_site_adp_f_112222
_jana_atom_site_adp_f_112223
_jana_atom_site_adp_f_112233
_jana_atom_site_adp_f_112333
_jana_atom_site_adp_f_113333
_jana_atom_site_adp_f_122222
_jana_atom_site_adp_f_122223
_jana_atom_site_adp_f_122233
_jana_atom_site_adp_f_122333
_jana_atom_site_adp_f_123333
_jana_atom_site_adp_f_133333
_jana_atom_site_adp_f_222222
_jana_atom_site_adp_f_222223
_jana_atom_site_adp_f_222233
_jana_atom_site_adp_f_222333
_jana_atom_site_adp_f_223333
_jana_atom_site_adp_f_233333
_jana_atom_site_adp_f_333333
? ? ? ? ? ? ? ? ? ? ? ? ? ? ? ? ? ? ? ? ? ? ? ? ? ? ? ? ? ?

_cod_database_fobs_code 1561635
